data_4038361
loop_
_publ_author_name
'Nakatani, Syun'
'Ito, Yuri'
'Sakurai, Shun'
'Kodama, Takuya'
'Tobisu, Mamoru'

_publ_section_title
;
 Nickel-Catalyzed Decarbonylation of Acylsilanes.
;
_journal_name_full 'The Journal of organic chemistry'
_journal_paper_doi 10.1021/acs.joc.0c00772
_journal_year 2020
_chemical_formula_moiety 'C40 H64 Ni O P2 Si'
_chemical_formula_sum 'C40 H64 Ni O P2 Si'
_chemical_formula_weight 709.65
_space_group_crystal_system monoclinic
_space_group_IT_number 15
_space_group_name_Hall '-C 2yc'
_space_group_name_H-M_alt 'C 1 2/c 1'
_atom_sites_solution_hydrogens geom
_atom_sites_solution_primary direct
_audit_creation_date 2020-03-06
_audit_creation_method
;
Olex2 1.2-ac3
(compiled 2017.02.24 svn.r3390 for Rigaku Oxford Diffraction, GUI svn.r5318)
;
_cell_angle_alpha 90
_cell_angle_beta 92.1046(9)
_cell_angle_gamma 90
_cell_formula_units_Z 8
_cell_length_a 26.7679(3)
_cell_length_b 10.09187(12)
_cell_length_c 28.8990(3)
_cell_measurement_reflns_used 18436
_cell_measurement_temperature 123
_cell_measurement_theta_max 75.8620
_cell_measurement_theta_min 4.6540
_cell_volume 7801.46(15)
_computing_cell_refinement 'CrysAlisPro 1.171.40.43a (Rigaku OD, 2019)'
_computing_data_collection 'CrysAlisPro 1.171.40.43a (Rigaku OD, 2019)'
_computing_data_reduction 'CrysAlisPro 1.171.40.43a (Rigaku OD, 2019)'
_computing_molecular_graphics 'Olex2 (Dolomanov et al., 2009)'
_computing_publication_material 'Olex2 (Dolomanov et al., 2009)'
_computing_structure_refinement 'ShelXL (Sheldrick, 2015)'
_computing_structure_solution 'ShelXS (Sheldrick, 2008)'
_diffrn_ambient_temperature 123
_diffrn_detector 'CCD plate'
_diffrn_detector_area_resol_mean 10.0000
_diffrn_detector_type HyPix
_diffrn_measured_fraction_theta_full 0.997
_diffrn_measured_fraction_theta_max 0.962
_diffrn_measurement_details
;
List of Runs (angles in degrees, time in seconds):

  # Type    Start    End  Width  t~exp~   \w     \q     \k     \f   Frames
--------------------------------------------------------------------------
  1  \w    -24.00  17.00   0.50   12.96    --   47.45 -63.00  55.00   82
  2  \w     23.00  64.00   0.50   12.96    --   47.45 -63.00  55.00   82
  3  \w      2.00  57.00   0.50   51.83    --   70.50 -63.00  55.00  110
  4  \w    -25.00  28.00   0.50   12.96    --   47.45 -37.00 -30.00  106
  5  \w     51.00  76.00   0.50   12.96    --   47.45  63.00-167.00   50
  6  \w     74.00  99.00   0.50   51.83    --   70.50  63.00-167.00   50
  7  \w     87.00 119.00   0.50   12.96    --   47.45 125.00  30.00   64
  8  \w     74.00 113.00   0.50   12.96    --   47.45 125.00 120.00   78
  9  \w    -48.00  20.00   0.50   12.96    --  -47.45  63.00-167.00  136
 10  \w    -99.00 -74.00   0.50   12.96    --  -47.45 -63.00  55.00   50
 11  \w   -101.00 -48.00   0.50   51.83    -- -106.00  37.00  30.00  106
 12  \w    -84.00 -33.00   0.50   51.83    -- -106.00  57.00  90.00  102
 13  \w    -68.00 -42.00   0.50   51.83    -- -106.00 125.00   0.00   52
 14  \w    -64.00 -39.00   0.50   51.83    -- -106.00 125.00 -60.00   50
 15  \w   -120.00 -91.00   0.50   51.83    -- -106.00  57.00  90.00   58
 16  \w   -164.00-100.00   0.50   51.83    -- -106.00 -57.00 150.00  128
 17  \w   -170.00-117.00   0.50   51.83    -- -106.00 -63.00  55.00  106
 18  \w   -176.00 -91.00   0.50   51.83    -- -106.00 -57.00  30.00  170
 19  \w   -176.00-104.00   0.50   51.83    -- -106.00 -19.00  90.00  144
 20  \w   -123.00 -33.00   0.50   51.83    -- -106.00  63.00-167.00  180
 21  \w   -170.00-134.00   0.50   51.83    -- -106.00 -57.00-180.00   72
;
_diffrn_measurement_device 'four-circle diffractometer'
_diffrn_measurement_device_type 'XtaLAB Synergy, Single source at offset/far, HyPix'
_diffrn_measurement_method '\w scans'
_diffrn_orient_matrix_type 'CrysAlisPro convention (1999,Acta A55,543-557)'
_diffrn_orient_matrix_UB_11 -0.0287938000
_diffrn_orient_matrix_UB_12 -0.0620411000
_diffrn_orient_matrix_UB_13 -0.0417496000
_diffrn_orient_matrix_UB_21 0.0273453000
_diffrn_orient_matrix_UB_22 0.0930189000
_diffrn_orient_matrix_UB_23 -0.0329232000
_diffrn_orient_matrix_UB_31 0.0416807000
_diffrn_orient_matrix_UB_32 -0.1039566000
_diffrn_orient_matrix_UB_33 -0.0045101000
_diffrn_radiation_monochromator mirror
_diffrn_radiation_probe x-ray
_diffrn_radiation_type CuK\a
_diffrn_radiation_wavelength 1.54184
_diffrn_reflns_av_R_equivalents 0.0383
_diffrn_reflns_av_unetI/netI 0.0308
_diffrn_reflns_Laue_measured_fraction_full 0.997
_diffrn_reflns_Laue_measured_fraction_max 0.962
_diffrn_reflns_limit_h_max 33
_diffrn_reflns_limit_h_min -31
_diffrn_reflns_limit_k_max 7
_diffrn_reflns_limit_k_min -12
_diffrn_reflns_limit_l_max 36
_diffrn_reflns_limit_l_min -36
_diffrn_reflns_number 27653
_diffrn_reflns_point_group_measured_fraction_full 0.997
_diffrn_reflns_point_group_measured_fraction_max 0.962
_diffrn_reflns_theta_full 67.684
_diffrn_reflns_theta_max 76.527
_diffrn_reflns_theta_min 4.423
_diffrn_source 'micro-focus sealed X-ray tube'
_diffrn_source_type 'PhotonJet (Cu) X-ray Source'
_exptl_absorpt_coefficient_mu 1.993
_exptl_absorpt_correction_T_max 1.00000
_exptl_absorpt_correction_T_min 0.54897
_exptl_absorpt_correction_type multi-scan
_exptl_absorpt_process_details
;
CrysAlisPro 1.171.40.43a (Rigaku Oxford Diffraction, 2019)
Empirical absorption correction using spherical harmonics,
 implemented in SCALE3 ABSPACK scaling algorithm.
;
_exptl_crystal_colour yellow
_exptl_crystal_colour_primary yellow
_exptl_crystal_density_diffrn 1.208
_exptl_crystal_description plate
_exptl_crystal_F_000 3072
_exptl_crystal_size_max 0.111
_exptl_crystal_size_mid 0.071
_exptl_crystal_size_min 0.029
_refine_diff_density_max 0.372
_refine_diff_density_min -0.381
_refine_diff_density_rms 0.051
_refine_ls_extinction_method none
_refine_ls_goodness_of_fit_ref 1.051
_refine_ls_hydrogen_treatment constr
_refine_ls_matrix_type full
_refine_ls_number_parameters 409
_refine_ls_number_reflns 7887
_refine_ls_number_restraints 0
_refine_ls_restrained_S_all 1.051
_refine_ls_R_factor_all 0.0371
_refine_ls_R_factor_gt 0.0329
_refine_ls_shift/su_max 0.002
_refine_ls_shift/su_mean 0.000
_refine_ls_structure_factor_coef Fsqd
_refine_ls_weighting_details 'w=1/[\s^2^(Fo^2^)+(0.0544P)^2^+3.9979P] where P=(Fo^2^+2Fc^2^)/3'
_refine_ls_weighting_scheme calc
_refine_ls_wR_factor_gt 0.0893
_refine_ls_wR_factor_ref 0.0920
_reflns_Friedel_coverage 0.000
_reflns_number_gt 7018
_reflns_number_total 7887
_reflns_threshold_expression 'I > 2\s(I)'
_cod_data_source_file jo0c00772_si_002.cif
_cod_data_source_block x200335_yir01-050-1-2
_cod_original_cell_volume 7801.45(15)
_cod_database_code 4038361
_shelx_shelxl_version_number 2017/1
_chemical_oxdiff_formula 'C40 H64 O1 P2 Si1 Ni1'
_chemical_oxdiff_usercomment 'X200335_YIR01-050-1 C40 H64 O1 P2 Si1 Ni1'
_shelx_space_group_comment
;
The symmetry employed for this shelxl refinement is uniquely defined
by the following loop, which should always be used as a source of
symmetry information in preference to the above space-group names.
They are only intended as comments.
;
_diffrn_oxdiff_ac3_digest_frames
;
0117bb87e0865ba38b8e7f516506bab69e000254424
;
_reflns_odcompleteness_completeness 99.72
_reflns_odcompleteness_iscentric 1
_reflns_odcompleteness_theta 66.97
_olex2_refinement_description
;
1. Fixed Uiso
 At 1.2 times of:
  All C(H) groups, All C(H,H) groups
 At 1.5 times of:
  All C(H,H,H) groups
2.a Ternary CH refined with riding coordinates:
 C18(H18), C28(H28), C34(H34), C40(H40)
2.b Secondary CH2 refined with riding coordinates:
 C26(H26A,H26B), C25(H25A,H25B), C21(H21A,H21B), C41(H41A,H41B), C31(H31A,
 H31B), C45(H45A,H45B), C35(H35A,H35B), C37(H37A,H37B), C32(H32A,H32B),
 C19(H19A,H19B), C29(H29A,H29B), C33(H33A,H33B), C44(H44A,H44B), C30(H30A,H30B),
  C42(H42A,H42B), C22(H22A,H22B), C23(H23A,H23B), C43(H43A,H43B), C38(H38A,
 H38B), C20(H20A,H20B), C36(H36A,H36B), C39(H39A,H39B)
2.c Aromatic/amide H refined with riding coordinates:
 C11(H11), C5(H5), C7(H7), C6(H6), C10(H10), C8(H8), C3(H3)
2.d Idealised Me refined as rotating group:
 C14(H14A,H14B,H14C), C16(H16A,H16B,H16C), C15(H15A,H15B,H15C)
;
_olex2_submission_special_instructions 'No special instructions were received'
_oxdiff_exptl_absorpt_empirical_details
;
Empirical correction (ABSPACK) includes:
- Absorption correction using spherical harmonics
- Frame scaling
;
_oxdiff_exptl_absorpt_empirical_full_max 1.737
_oxdiff_exptl_absorpt_empirical_full_min 0.530

loop_
_space_group_symop_operation_xyz
'x, y, z'
'-x, y, -z+1/2'
'x+1/2, y+1/2, z'
'-x+1/2, y+1/2, -z+1/2'
'-x, -y, -z'
'x, -y, z-1/2'
'-x+1/2, -y+1/2, -z'
'x+1/2, -y+1/2, z-1/2'

loop_
_atom_site_label
_atom_site_type_symbol
_atom_site_fract_x
_atom_site_fract_y
_atom_site_fract_z
_atom_site_U_iso_or_equiv
_atom_site_adp_type
_atom_site_occupancy
_atom_site_site_symmetry_order
_atom_site_calc_flag
_atom_site_refinement_flags_posn
_atom_site_refinement_flags_adp
_atom_site_refinement_flags_occupancy
_atom_site_disorder_assembly
_atom_site_disorder_group
Ni1 Ni 0.65830(2) 0.63553(2) 0.38614(2) 0.01867(8) Uani 1 1 d . . . . .
Si13 Si 0.67765(2) 0.86413(4) 0.30825(2) 0.02544(10) Uani 1 1 d . . . . .
P24 P 0.60289(2) 0.49894(3) 0.35893(2) 0.02014(9) Uani 1 1 d . . . . .
P27 P 0.69028(2) 0.48465(3) 0.43188(2) 0.01988(9) Uani 1 1 d . . . . .
O17 O 0.69882(4) 0.78068(10) 0.39729(4) 0.0256(2) Uani 1 1 d . . . . .
C26 C 0.64900(5) 0.33803(14) 0.42923(5) 0.0241(3) Uani 1 1 d . . . . .
H26A H 0.669017 0.258305 0.432794 0.029 Uiso 1 1 calc R . . . .
H26B H 0.626184 0.341402 0.454514 0.029 Uiso 1 1 calc R . . . .
C25 C 0.61904(5) 0.33275(14) 0.38308(5) 0.0250(3) Uani 1 1 d . . . . .
H25A H 0.588408 0.283706 0.387447 0.030 Uiso 1 1 calc R . . . .
H25B H 0.638290 0.284722 0.360757 0.030 Uiso 1 1 calc R . . . .
C21 C 0.62065(6) 0.3313(2) 0.20742(6) 0.0379(4) Uani 1 1 d . . . . .
H21A H 0.639950 0.254583 0.217576 0.046 Uiso 1 1 calc R . . . .
H21B H 0.617406 0.329033 0.173890 0.046 Uiso 1 1 calc R . . . .
C41 C 0.79189(5) 0.53380(16) 0.42584(5) 0.0286(3) Uani 1 1 d . . . . .
H41A H 0.781258 0.614373 0.410048 0.034 Uiso 1 1 calc R . . . .
H41B H 0.794162 0.552239 0.458793 0.034 Uiso 1 1 calc R . . . .
C31 C 0.67787(6) 0.50774(17) 0.59389(5) 0.0334(3) Uani 1 1 d . . . . .
H31A H 0.654518 0.434391 0.594938 0.040 Uiso 1 1 calc R . . . .
H31B H 0.683730 0.540078 0.625230 0.040 Uiso 1 1 calc R . . . .
C18 C 0.59911(5) 0.46457(15) 0.29581(5) 0.0243(3) Uani 1 1 d . . . . .
H18 H 0.580619 0.538547 0.281414 0.029 Uiso 1 1 calc R . . . .
C45 C 0.75177(6) 0.38608(16) 0.36499(5) 0.0276(3) Uani 1 1 d . . . . .
H45A H 0.729113 0.311972 0.360081 0.033 Uiso 1 1 calc R . . . .
H45B H 0.739056 0.459884 0.346566 0.033 Uiso 1 1 calc R . . . .
C35 C 0.51277(6) 0.63811(16) 0.34584(5) 0.0308(3) Uani 1 1 d . . . . .
H35A H 0.511545 0.614405 0.313290 0.037 Uiso 1 1 calc R . . . .
H35B H 0.533372 0.716744 0.349534 0.037 Uiso 1 1 calc R . . . .
C37 C 0.45948(6) 0.70017(18) 0.41267(6) 0.0374(4) Uani 1 1 d . . . . .
H37A H 0.478816 0.779781 0.419117 0.045 Uiso 1 1 calc R . . . .
H37B H 0.425452 0.716089 0.421690 0.045 Uiso 1 1 calc R . . . .
C28 C 0.69742(5) 0.52590(14) 0.49401(5) 0.0224(3) Uani 1 1 d . . . . .
H28 H 0.720818 0.600481 0.496405 0.027 Uiso 1 1 calc R . . . .
C2 C 0.62167(5) 0.90308(14) 0.39329(5) 0.0232(3) Uani 1 1 d . . . . .
C32 C 0.65528(7) 0.61827(17) 0.56379(6) 0.0346(4) Uani 1 1 d . . . . .
H32A H 0.677150 0.694912 0.565355 0.042 Uiso 1 1 calc R . . . .
H32B H 0.623296 0.644079 0.575691 0.042 Uiso 1 1 calc R . . . .
C19 C 0.65117(5) 0.46597(16) 0.27557(5) 0.0261(3) Uani 1 1 d . . . . .
H19A H 0.668367 0.546888 0.284795 0.031 Uiso 1 1 calc R . . . .
H19B H 0.670440 0.391684 0.287857 0.031 Uiso 1 1 calc R . . . .
C29 C 0.71994(5) 0.41457(15) 0.52441(5) 0.0248(3) Uani 1 1 d . . . . .
H29A H 0.697988 0.338105 0.522927 0.030 Uiso 1 1 calc R . . . .
H29B H 0.751955 0.388375 0.512651 0.030 Uiso 1 1 calc R . . . .
C33 C 0.64792(6) 0.57470(15) 0.51342(5) 0.0273(3) Uani 1 1 d . . . . .
H33A H 0.635285 0.648543 0.494973 0.033 Uiso 1 1 calc R . . . .
H33B H 0.623376 0.504031 0.511389 0.033 Uiso 1 1 calc R . . . .
C34 C 0.53668(5) 0.52457(15) 0.37397(5) 0.0251(3) Uani 1 1 d . . . . .
H34 H 0.517969 0.443000 0.367128 0.030 Uiso 1 1 calc R . . . .
C44 C 0.80361(6) 0.34765(18) 0.34860(6) 0.0357(4) Uani 1 1 d . . . . .
H44A H 0.814780 0.267658 0.364448 0.043 Uiso 1 1 calc R . . . .
H44B H 0.801497 0.329112 0.315648 0.043 Uiso 1 1 calc R . . . .
C30 C 0.72711(6) 0.45946(16) 0.57474(5) 0.0281(3) Uani 1 1 d . . . . .
H30A H 0.739879 0.386196 0.593401 0.034 Uiso 1 1 calc R . . . .
H30B H 0.751521 0.530479 0.576600 0.034 Uiso 1 1 calc R . . . .
C11 C 0.62676(6) 0.92233(15) 0.44229(5) 0.0284(3) Uani 1 1 d . . . . .
H11 H 0.653750 0.884707 0.458664 0.034 Uiso 1 1 calc R . . . .
C42 C 0.84341(6) 0.49351(19) 0.40948(6) 0.0357(4) Uani 1 1 d . . . . .
H42A H 0.866691 0.566061 0.414800 0.043 Uiso 1 1 calc R . . . .
H42B H 0.855515 0.417960 0.427360 0.043 Uiso 1 1 calc R . . . .
C5 C 0.50292(6) 1.09304(16) 0.36963(6) 0.0308(3) Uani 1 1 d . . . . .
H5 H 0.498097 1.080303 0.337911 0.037 Uiso 1 1 calc R . . . .
C14 C 0.62528(6) 0.82865(18) 0.26482(5) 0.0347(3) Uani 1 1 d . . . . .
H14A H 0.608640 0.909900 0.256436 0.052 Uiso 1 1 calc GR . . . .
H14B H 0.601863 0.768975 0.278148 0.052 Uiso 1 1 calc GR . . . .
H14C H 0.638615 0.788965 0.237724 0.052 Uiso 1 1 calc GR . . . .
C22 C 0.56880(6) 0.3256(2) 0.22779(6) 0.0375(4) Uani 1 1 d . . . . .
H22A H 0.552909 0.242362 0.219166 0.045 Uiso 1 1 calc R . . . .
H22B H 0.548410 0.396877 0.214820 0.045 Uiso 1 1 calc R . . . .
C7 C 0.47565(7) 1.18758(18) 0.44112(6) 0.0399(4) Uani 1 1 d . . . . .
H7 H 0.452697 1.238536 0.456699 0.048 Uiso 1 1 calc R . . . .
C40 C 0.75282(5) 0.42503(14) 0.41639(5) 0.0230(3) Uani 1 1 d . . . . .
H40 H 0.761593 0.347118 0.435230 0.028 Uiso 1 1 calc R . . . .
C6 C 0.46944(6) 1.16837(18) 0.39314(6) 0.0381(4) Uani 1 1 d . . . . .
H6 H 0.442412 1.206997 0.377125 0.046 Uiso 1 1 calc R . . . .
C23 C 0.57137(6) 0.33790(17) 0.28081(5) 0.0308(3) Uani 1 1 d . . . . .
H23A H 0.537767 0.339634 0.292272 0.037 Uiso 1 1 calc R . . . .
H23B H 0.588518 0.261439 0.294106 0.037 Uiso 1 1 calc R . . . .
C43 C 0.84142(6) 0.4578(2) 0.35805(6) 0.0391(4) Uani 1 1 d . . . . .
H43A H 0.832086 0.535287 0.339869 0.047 Uiso 1 1 calc R . . . .
H43B H 0.874204 0.429042 0.348916 0.047 Uiso 1 1 calc R . . . .
C38 C 0.48160(6) 0.58533(18) 0.44059(6) 0.0364(4) Uani 1 1 d . . . . .
H38A H 0.460603 0.507719 0.436079 0.044 Uiso 1 1 calc R . . . .
H38B H 0.482290 0.607722 0.473248 0.044 Uiso 1 1 calc R . . . .
C16 C 0.69433(7) 1.04442(17) 0.30305(6) 0.0374(4) Uani 1 1 d . . . . .
H16A H 0.702346 1.063687 0.271651 0.056 Uiso 1 1 calc GR . . . .
H16B H 0.722698 1.063790 0.323214 0.056 Uiso 1 1 calc GR . . . .
H16C H 0.666476 1.097814 0.311641 0.056 Uiso 1 1 calc GR . . . .
C20 C 0.64784(6) 0.45733(18) 0.22278(5) 0.0317(3) Uani 1 1 d . . . . .
H20A H 0.630086 0.533951 0.210314 0.038 Uiso 1 1 calc R . . . .
H20B H 0.681233 0.457591 0.210817 0.038 Uiso 1 1 calc R . . . .
C36 C 0.45976(6) 0.6693(2) 0.36099(6) 0.0394(4) Uani 1 1 d . . . . .
H36A H 0.446718 0.744734 0.343594 0.047 Uiso 1 1 calc R . . . .
H36B H 0.438168 0.594060 0.354228 0.047 Uiso 1 1 calc R . . . .
C10 C 0.59263(6) 0.99505(16) 0.46540(5) 0.0320(3) Uani 1 1 d . . . . .
H10 H 0.596884 1.006377 0.497237 0.038 Uiso 1 1 calc R . . . .
C15 C 0.73537(6) 0.76741(17) 0.29594(6) 0.0367(4) Uani 1 1 d . . . . .
H15A H 0.728030 0.674359 0.296866 0.055 Uiso 1 1 calc GR . . . .
H15B H 0.761108 0.787837 0.318845 0.055 Uiso 1 1 calc GR . . . .
H15C H 0.746573 0.790461 0.265806 0.055 Uiso 1 1 calc GR . . . .
C8 C 0.51517(7) 1.13184(17) 0.46494(6) 0.0370(4) Uani 1 1 d . . . . .
H8 H 0.518895 1.145062 0.496726 0.044 Uiso 1 1 calc R . . . .
C9 C 0.55086(6) 1.05358(15) 0.44184(5) 0.0275(3) Uani 1 1 d . . . . .
C3 C 0.58110(5) 0.95973(14) 0.37010(5) 0.0236(3) Uani 1 1 d . . . . .
H3 H 0.577455 0.948517 0.338213 0.028 Uiso 1 1 calc R . . . .
C39 C 0.53464(6) 0.55342(17) 0.42602(5) 0.0314(3) Uani 1 1 d . . . . .
H39A H 0.547000 0.476972 0.443263 0.038 Uiso 1 1 calc R . . . .
H39B H 0.556357 0.627769 0.433715 0.038 Uiso 1 1 calc R . . . .
C4 C 0.54479(5) 1.03443(14) 0.39322(5) 0.0245(3) Uani 1 1 d . . . . .
C12 C 0.66073(5) 0.82610(14) 0.36941(5) 0.0234(3) Uani 1 1 d . . . . .

loop_
_atom_site_aniso_label
_atom_site_aniso_U_11
_atom_site_aniso_U_22
_atom_site_aniso_U_33
_atom_site_aniso_U_23
_atom_site_aniso_U_13
_atom_site_aniso_U_12
Ni1 0.01788(12) 0.01694(13) 0.02153(12) 0.00157(8) 0.00527(9) -0.00030(8)
Si13 0.0265(2) 0.0220(2) 0.0285(2) 0.00287(14) 0.01131(15) 0.00033(15)
P24 0.01813(17) 0.02022(17) 0.02240(17) -0.00054(12) 0.00521(12) -0.00057(12)
P27 0.02019(17) 0.01786(17) 0.02188(16) 0.00176(12) 0.00449(12) 0.00013(12)
O17 0.0229(5) 0.0192(5) 0.0348(5) 0.0032(4) 0.0015(4) -0.0028(4)
C26 0.0268(7) 0.0187(6) 0.0272(7) 0.0036(5) 0.0051(5) -0.0018(5)
C25 0.0262(7) 0.0195(7) 0.0297(7) -0.0009(6) 0.0050(6) -0.0029(6)
C21 0.0359(9) 0.0508(10) 0.0274(7) -0.0130(7) 0.0039(6) -0.0023(8)
C41 0.0216(7) 0.0317(8) 0.0326(7) -0.0022(6) 0.0036(5) 0.0000(6)
C31 0.0373(9) 0.0395(9) 0.0239(7) -0.0032(6) 0.0067(6) 0.0035(7)
C18 0.0208(7) 0.0273(7) 0.0250(6) -0.0024(6) 0.0043(5) 0.0004(6)
C45 0.0257(7) 0.0323(8) 0.0252(7) -0.0013(6) 0.0052(5) 0.0020(6)
C35 0.0250(7) 0.0377(9) 0.0300(7) -0.0012(6) 0.0052(6) 0.0058(6)
C37 0.0313(8) 0.0387(9) 0.0432(9) -0.0074(7) 0.0146(7) 0.0070(7)
C28 0.0245(7) 0.0189(6) 0.0242(6) 0.0003(5) 0.0051(5) 0.0000(5)
C2 0.0260(7) 0.0189(6) 0.0251(6) 0.0019(5) 0.0064(5) -0.0023(5)
C32 0.0401(9) 0.0318(8) 0.0324(8) -0.0068(6) 0.0085(6) 0.0070(7)
C19 0.0210(7) 0.0332(8) 0.0242(7) -0.0034(6) 0.0040(5) -0.0011(6)
C29 0.0281(7) 0.0237(7) 0.0228(6) 0.0001(5) 0.0035(5) 0.0033(6)
C33 0.0291(7) 0.0266(7) 0.0265(7) -0.0001(6) 0.0057(5) 0.0061(6)
C34 0.0203(7) 0.0254(7) 0.0303(7) -0.0025(6) 0.0084(5) -0.0023(5)
C44 0.0329(8) 0.0443(10) 0.0306(8) -0.0039(7) 0.0117(6) 0.0050(7)
C30 0.0314(8) 0.0295(8) 0.0235(7) -0.0016(6) 0.0016(6) 0.0002(6)
C11 0.0316(7) 0.0268(7) 0.0267(7) 0.0026(6) 0.0012(6) 0.0016(6)
C42 0.0221(7) 0.0442(10) 0.0412(9) -0.0031(7) 0.0046(6) -0.0011(7)
C5 0.0286(7) 0.0307(8) 0.0337(7) 0.0033(6) 0.0073(6) 0.0031(6)
C14 0.0372(8) 0.0406(9) 0.0269(7) 0.0018(7) 0.0092(6) 0.0018(7)
C22 0.0317(8) 0.0484(10) 0.0323(8) -0.0109(7) -0.0003(6) -0.0067(7)
C7 0.0410(9) 0.0338(9) 0.0462(9) 0.0021(7) 0.0196(7) 0.0116(7)
C40 0.0233(6) 0.0224(7) 0.0237(6) 0.0018(5) 0.0052(5) 0.0030(5)
C6 0.0303(8) 0.0374(9) 0.0473(9) 0.0088(8) 0.0100(7) 0.0085(7)
C23 0.0247(7) 0.0362(8) 0.0315(7) -0.0071(6) 0.0033(6) -0.0048(6)
C43 0.0281(8) 0.0519(10) 0.0381(9) 0.0026(8) 0.0137(6) 0.0021(8)
C38 0.0330(8) 0.0397(9) 0.0378(8) -0.0013(7) 0.0181(7) 0.0013(7)
C16 0.0468(10) 0.0272(8) 0.0392(9) 0.0073(7) 0.0144(7) -0.0013(7)
C20 0.0284(7) 0.0429(9) 0.0242(7) -0.0031(6) 0.0058(6) 0.0000(7)
C36 0.0274(8) 0.0497(10) 0.0414(9) -0.0053(8) 0.0043(7) 0.0117(7)
C10 0.0422(9) 0.0312(8) 0.0226(7) -0.0019(6) 0.0043(6) 0.0025(7)
C15 0.0297(8) 0.0304(8) 0.0510(10) -0.0022(7) 0.0179(7) -0.0029(7)
C8 0.0468(10) 0.0320(9) 0.0333(8) -0.0018(6) 0.0152(7) 0.0048(7)
C9 0.0335(8) 0.0223(7) 0.0274(7) 0.0011(6) 0.0091(6) -0.0011(6)
C3 0.0268(7) 0.0206(7) 0.0239(6) 0.0005(5) 0.0061(5) -0.0014(6)
C39 0.0281(7) 0.0390(9) 0.0278(7) 0.0018(6) 0.0110(6) 0.0020(7)
C4 0.0263(7) 0.0194(7) 0.0281(7) 0.0021(5) 0.0067(5) -0.0027(6)
C12 0.0230(7) 0.0193(6) 0.0283(7) 0.0030(5) 0.0059(5) -0.0003(5)

loop_
_atom_type_symbol
_atom_type_description
_atom_type_scat_dispersion_real
_atom_type_scat_dispersion_imag
_atom_type_scat_source
C C 0.0181 0.0091 'International Tables Vol C Tables 4.2.6.8 and 6.1.1.4'
H H 0.0000 0.0000 'International Tables Vol C Tables 4.2.6.8 and 6.1.1.4'
Ni Ni -3.0029 0.5091 'International Tables Vol C Tables 4.2.6.8 and 6.1.1.4'
O O 0.0492 0.0322 'International Tables Vol C Tables 4.2.6.8 and 6.1.1.4'
P P 0.2955 0.4335 'International Tables Vol C Tables 4.2.6.8 and 6.1.1.4'
Si Si 0.2541 0.3302 'International Tables Vol C Tables 4.2.6.8 and 6.1.1.4'

loop_
_geom_angle_atom_site_label_1
_geom_angle_atom_site_label_2
_geom_angle_atom_site_label_3
_geom_angle
_geom_angle_site_symmetry_1
_geom_angle_site_symmetry_3
_geom_angle_publ_flag
P24 Ni1 P27 91.393(15) . . ?
O17 Ni1 P24 164.92(3) . . ?
O17 Ni1 P27 103.56(3) . . ?
O17 Ni1 C12 41.28(5) . . ?
C12 Ni1 P24 124.04(4) . . ?
C12 Ni1 P27 144.30(5) . . ?
C16 Si13 C14 107.71(8) . . ?
C15 Si13 C14 111.96(8) . . ?
C15 Si13 C16 106.80(8) . . ?
C15 Si13 C12 107.52(7) . . ?
C12 Si13 C14 112.89(7) . . ?
C12 Si13 C16 109.79(7) . . ?
C25 P24 Ni1 107.01(5) . . ?
C18 P24 Ni1 119.39(5) . . ?
C18 P24 C25 101.75(7) . . ?
C18 P24 C34 103.76(7) . . ?
C34 P24 Ni1 118.41(5) . . ?
C34 P24 C25 104.37(7) . . ?
C26 P27 Ni1 108.35(5) . . ?
C26 P27 C40 105.95(7) . . ?
C28 P27 Ni1 117.28(5) . . ?
C28 P27 C26 105.16(6) . . ?
C28 P27 C40 104.26(6) . . ?
C40 P27 Ni1 114.90(5) . . ?
C12 O17 Ni1 74.94(7) . . ?
C25 C26 P27 110.94(9) . . ?
C26 C25 P24 113.71(10) . . ?
C20 C21 C22 110.49(14) . . ?
C42 C41 C40 111.81(13) . . ?
C32 C31 C30 110.83(13) . . ?
C19 C18 P24 110.88(10) . . ?
C19 C18 C23 109.75(12) . . ?
C23 C18 P24 116.24(10) . . ?
C44 C45 C40 112.29(12) . . ?
C34 C35 C36 112.05(13) . . ?
C38 C37 C36 110.38(14) . . ?
C29 C28 P27 114.57(10) . . ?
C29 C28 C33 110.53(11) . . ?
C33 C28 P27 111.53(10) . . ?
C11 C2 C12 119.06(13) . . ?
C3 C2 C11 117.98(13) . . ?
C3 C2 C12 122.94(13) . . ?
C31 C32 C33 111.57(13) . . ?
C20 C19 C18 111.14(12) . . ?
C30 C29 C28 111.12(12) . . ?
C32 C33 C28 110.93(13) . . ?
C35 C34 P24 111.32(10) . . ?
C35 C34 C39 110.42(12) . . ?
C39 C34 P24 108.92(10) . . ?
C43 C44 C45 111.33(14) . . ?
C31 C30 C29 111.06(13) . . ?
C10 C11 C2 121.06(14) . . ?
C43 C42 C41 111.32(14) . . ?
C6 C5 C4 120.74(15) . . ?
C21 C22 C23 111.91(13) . . ?
C8 C7 C6 120.24(15) . . ?
C41 C40 P27 109.97(10) . . ?
C41 C40 C45 110.09(12) . . ?
C45 C40 P27 109.44(10) . . ?
C5 C6 C7 120.60(16) . . ?
C18 C23 C22 110.67(13) . . ?
C44 C43 C42 110.26(13) . . ?
C37 C38 C39 111.21(13) . . ?
C21 C20 C19 110.38(13) . . ?
C37 C36 C35 111.06(14) . . ?
C11 C10 C9 121.30(14) . . ?
C7 C8 C9 120.93(16) . . ?
C10 C9 C8 122.49(14) . . ?
C10 C9 C4 118.55(13) . . ?
C4 C9 C8 118.96(15) . . ?
C2 C3 C4 122.22(13) . . ?
C38 C39 C34 112.11(13) . . ?
C5 C4 C9 118.53(13) . . ?
C3 C4 C5 122.59(13) . . ?
C3 C4 C9 118.87(14) . . ?
Si13 C12 Ni1 115.98(7) . . ?
O17 C12 Ni1 63.78(7) . . ?
O17 C12 Si13 115.20(9) . . ?
O17 C12 C2 115.18(12) . . ?
C2 C12 Ni1 111.23(9) . . ?
C2 C12 Si13 121.71(10) . . ?

loop_
_geom_bond_atom_site_label_1
_geom_bond_atom_site_label_2
_geom_bond_distance
_geom_bond_site_symmetry_2
_geom_bond_publ_flag
Ni1 P24 2.1524(4) . ?
Ni1 P27 2.1715(4) . ?
Ni1 O17 1.8439(10) . ?
Ni1 C12 1.9848(14) . ?
Si13 C14 1.8812(18) . ?
Si13 C16 1.8809(17) . ?
Si13 C15 1.8727(17) . ?
Si13 C12 1.8801(14) . ?
P24 C25 1.8615(15) . ?
P24 C18 1.8559(14) . ?
P24 C34 1.8582(14) . ?
P27 C26 1.8465(15) . ?
P27 C28 1.8461(14) . ?
P27 C40 1.8492(14) . ?
O17 C12 1.3559(17) . ?
C26 C25 1.532(2) . ?
C21 C22 1.528(2) . ?
C21 C20 1.524(2) . ?
C41 C42 1.529(2) . ?
C41 C40 1.534(2) . ?
C31 C32 1.526(2) . ?
C31 C30 1.528(2) . ?
C18 C19 1.5310(19) . ?
C18 C23 1.533(2) . ?
C45 C44 1.532(2) . ?
C45 C40 1.5358(19) . ?
C35 C34 1.531(2) . ?
C35 C36 1.533(2) . ?
C37 C38 1.520(3) . ?
C37 C36 1.526(2) . ?
C28 C29 1.5357(19) . ?
C28 C33 1.5387(19) . ?
C2 C11 1.4309(19) . ?
C2 C3 1.379(2) . ?
C2 C12 1.4919(19) . ?
C32 C33 1.526(2) . ?
C19 C20 1.5275(19) . ?
C29 C30 1.5287(19) . ?
C34 C39 1.535(2) . ?
C44 C43 1.521(3) . ?
C11 C10 1.365(2) . ?
C42 C43 1.528(2) . ?
C5 C6 1.374(2) . ?
C5 C4 1.419(2) . ?
C22 C23 1.536(2) . ?
C7 C6 1.404(3) . ?
C7 C8 1.362(3) . ?
C38 C39 1.530(2) . ?
C10 C9 1.416(2) . ?
C8 C9 1.424(2) . ?
C9 C4 1.422(2) . ?
C3 C4 1.417(2) . ?
